data_7114736
loop_
_publ_author_name
'Willems, Johannes B.'
'K\"ockerling, Martin'

_publ_section_title
;
 Synthesis and structure of an unprecedented high-symmetry [Fe4S4Cl4]
 cubane-type unit in supramolecular [K4(FeCl4)(C12H24O6)4][Fe4S4Cl4]
;
_journal_issue 15
_journal_name_full 'Chemical Communications'
_journal_page_first 1380
_journal_paper_doi 10.1039/b103871k
_journal_year 2001
_chemical_formula_moiety '[(C12 H24 O6)4 K4 (Fe Cl4)] [Fe4 S4 Cl4]'
_chemical_formula_sum 'C48 H96 Cl8 Fe5 K4 O24 S4'
_chemical_formula_weight 1904.740
_space_group_IT_number 196
_symmetry_cell_setting cubic
_symmetry_space_group_name_Hall 'F 2 2 3'
_symmetry_space_group_name_H-M 'F 2 3'
_atom_sites_solution_hydrogens geom
_atom_sites_solution_primary direct
_atom_sites_solution_secondary difmap
_audit_creation_date january-22-2001
_audit_creation_method 'ct.exe (M. K\"ockerling, 1996)'
_cell_angle_alpha 90
_cell_angle_beta 90
_cell_angle_gamma 90
_cell_formula_units_Z 4
_cell_length_a 21.241(2)
_cell_length_b 21.241(2)
_cell_length_c 21.241(2)
_cell_measurement_reflns_used 56
_cell_measurement_temperature 293(2)
_cell_measurement_theta_max 22.7
_cell_measurement_theta_min 1.8
_cell_volume 9583.5(16)
_computing_molecular_graphics 'Siemens SHELXTL'
_computing_structure_refinement 'SHELXL-97 (Sheldrick, 1997)'
_computing_structure_solution 'SHELXL (Sheldrick, 1990'
_diffrn_ambient_temperature 293(2)
_diffrn_measurement_device 'Stoe IPDS'
_diffrn_radiation_monochromator graphite
_diffrn_radiation_source 'fine-focus sealed tune'
_diffrn_radiation_type MoK\a
_diffrn_radiation_wavelength 0.71073
_diffrn_reflns_av_R_equivalents 0.093
_diffrn_reflns_limit_h_max 25
_diffrn_reflns_limit_h_min -24
_diffrn_reflns_limit_k_max 26
_diffrn_reflns_limit_k_min -28
_diffrn_reflns_limit_l_max 28
_diffrn_reflns_limit_l_min -27
_diffrn_reflns_number 23259
_diffrn_reflns_theta_max 28.15
_diffrn_reflns_theta_min 1.90
_exptl_absorpt_coefficient_mu 1.277
_exptl_absorpt_correction_type none
_exptl_crystal_colour black
_exptl_crystal_density_diffrn 1.32
_exptl_crystal_description 'small cylinder'
_exptl_crystal_F_000 3928
_exptl_crystal_size_max 0.12
_exptl_crystal_size_mid 0.08
_exptl_crystal_size_min 0.01
_refine_diff_density_max 0.57
_refine_diff_density_min -0.3
_refine_ls_extinction_coef 0.0006(1)
_refine_ls_extinction_expression Fc^*^=kFc[1+0.001xFc^2^\l^3^/sin(2\q)]^-1/4^
_refine_ls_extinction_method SHELXL
_refine_ls_goodness_of_fit_ref 0.958
_refine_ls_hydrogen_treatment mixed
_refine_ls_matrix_type full
_refine_ls_number_parameters 72
_refine_ls_number_reflns 1973
_refine_ls_number_restraints 4
_refine_ls_R_factor_gt 0.0645
_refine_ls_shift/su_max 0.000
_refine_ls_shift/su_mean 0.000
_refine_ls_structure_factor_coef Fsqd
_refine_ls_weighting_details 'W=1/[\S^2^(FO^2^)+(0.1021P)^2^+0.0000P] WHERE P=(FO^2^+2FC^2^)/3'
_refine_ls_weighting_scheme calc
_refine_ls_wR_factor_ref 0.175
_reflns_number_gt 1182
_reflns_number_total 1973
_reflns_threshold_expression '> 2.0sigma(I)'
_cod_data_source_file b103871k.txt
_cod_data_source_block Cuban-1
_cod_depositor_comments
;
 Changing the _chemical_formula_sum data item value from
 'C49 H96 Fe5 K4 L8 O24 S4' to 'C29 H22 Cl2 Fe O4 P2 Pt'.

 Antanas Vaitkus,
 2017-01-15

The following automatic conversions were performed:

'_refine_ls_weighting_scheme' value 'CALC
W=1/[\S^2^(FO^2^)+(0.1021P)^2^+0.0000P] WHERE P=(FO^2^+2FC^2^)/3' was
changed to 'calc'. New tag '_refine_ls_weighting_details' was
created. The value of the new tag was set to
'W=1/[\S^2^(FO^2^)+(0.1021P)^2^+0.0000P] WHERE P=(FO^2^+2FC^2^)/3'.

Automatic conversion script
Id: cif_fix_values 3143 2015-03-26 13:38:13Z robertas 
;
_cod_original_cell_volume 9583(4)
_cod_original_formula_sum 'C48 H96 CL8 Fe5 K4 O24 S4'
_cod_database_code 7114736

loop_
_symmetry_equiv_pos_as_xyz
'X, Y, Z'
'-X, -Y, Z'
'-X, Y, -Z'
'X, -Y, -Z'
'Z, X, Y'
'Z, -X, -Y'
'-Z, -X, Y'
'-Z, X, -Y'
'Y, Z, X'
'-Y, Z, -X'
'Y, -Z, -X'
'-Y, -Z, X'
'X, Y+1/2, Z+1/2'
'-X, -Y+1/2, Z+1/2'
'-X, Y+1/2, -Z+1/2'
'X, -Y+1/2, -Z+1/2'
'Z, X+1/2, Y+1/2'
'Z, -X+1/2, -Y+1/2'
'-Z, -X+1/2, Y+1/2'
'-Z, X+1/2, -Y+1/2'
'Y, Z+1/2, X+1/2'
'-Y, Z+1/2, -X+1/2'
'Y, -Z+1/2, -X+1/2'
'-Y, -Z+1/2, X+1/2'
'X+1/2, Y, Z+1/2'
'-X+1/2, -Y, Z+1/2'
'-X+1/2, Y, -Z+1/2'
'X+1/2, -Y, -Z+1/2'
'Z+1/2, X, Y+1/2'
'Z+1/2, -X, -Y+1/2'
'-Z+1/2, -X, Y+1/2'
'-Z+1/2, X, -Y+1/2'
'Y+1/2, Z, X+1/2'
'-Y+1/2, Z, -X+1/2'
'Y+1/2, -Z, -X+1/2'
'-Y+1/2, -Z, X+1/2'
'X+1/2, Y+1/2, Z'
'-X+1/2, -Y+1/2, Z'
'-X+1/2, Y+1/2, -Z'
'X+1/2, -Y+1/2, -Z'
'Z+1/2, X+1/2, Y'
'Z+1/2, -X+1/2, -Y'
'-Z+1/2, -X+1/2, Y'
'-Z+1/2, X+1/2, -Y'
'Y+1/2, Z+1/2, X'
'-Y+1/2, Z+1/2, -X'
'Y+1/2, -Z+1/2, -X'
'-Y+1/2, -Z+1/2, X'

loop_
_atom_site_aniso_label
_atom_site_aniso_U_11
_atom_site_aniso_U_22
_atom_site_aniso_U_33
_atom_site_aniso_U_23
_atom_site_aniso_U_13
_atom_site_aniso_U_12
Fe1 0.0513(4) 0.0513(4) 0.0513(4) 0.0012(3) -0.0012(3) 0.0012(3)
S1 0.0551(6) 0.0551(6) 0.0551(6) -0.0044(5) -0.0044(5) -0.0044(5)
Cl1 0.0719(8) 0.0719(8) 0.0719(8) 0.0110(7) -0.0110(7) 0.0110(7)
Fe2 0.0532(7) 0.0532(7) 0.0532(7) 0 0 0
Cl2 0.151(2) 0.151(2) 0.151(2) -0.053(2) -0.053(2) -0.053(2)
K1 0.0693(7) 0.0693(7) 0.0693(7) 0.0035(7) -0.0035(7) -0.0035(7)
C1 0.20(2) 0.29(3) 0.062(6) 0.03(1) 0.019(8) 0.16(2)
C2 0.27(2) 0.064(7) 0.26(2) -0.013(10) 0.19(2) -0.03(1)
O1 0.135(6) 0.186(8) 0.061(3) -0.025(4) -0.019(4) 0.063(6)
O2 0.184(9) 0.086(5) 0.127(6) 0.027(4) 0.081(6) 0.023(5)
C3 0.14(1) 0.15(1) 0.29(3) -0.12(2) 0.14(2) -0.09(1)
C4 0.32(3) 0.20(2) 0.15(2) 0.14(2) 0.13(2) 0.14(2)

loop_
_atom_site_label
_atom_site_fract_x
_atom_site_fract_y
_atom_site_fract_z
_atom_site_U_iso_or_equiv
Fe1 0.79644(4) 0.70356(4) 0.79644(4) 0.0513(4)
S1 0.80986(7) 0.80986(7) 0.80986(7) 0.0551(6)
Cl1 0.85683(8) 0.64317(8) 0.85683(8) 0.0719(8)
Fe2 0.25 0.75 0.75 0.0532(7)
Cl2 0.3114(1) 0.8114(1) 0.8114(1) 0.151(2)
K1 0.14733(8) 0.85267(8) 0.85267(8) 0.0693(7)
C1 0.1750(8) 0.8052(9) 1.0183(6) 0.18(1)
C2 0.054(1) 0.7289(6) 0.9265(9) 0.20(1)
O1 0.2075(5) 0.8420(4) 0.9723(3) 0.127(3)
O2 0.0937(5) 0.7765(4) 0.9541(4) 0.132(4)
C3 0.0036(8) 0.7585(8) 0.896(1) 0.19(1)
C4 0.1463(9) 0.7529(9) 0.9896(7) 0.23(2)
H1A 0.20496 0.78334 1.04412 0.27235
H1B 0.1486 0.82953 1.04578 0.27235
H2A 0.07718 0.70645 0.89475 0.29762
H2B 0.0398 0.69909 0.95726 0.29762
H3A -0.02752 0.72822 0.88353 0.29221
H3B -0.01517 0.78735 0.92526 0.29221
H4A 0.17026 0.72733 0.96104 0.34198
H4B 0.12418 0.72645 1.0188 0.34198

loop_
_atom_type_symbol
_atom_type_description
_atom_type_scat_dispersion_real
_atom_type_scat_dispersion_imag
_atom_type_scat_source
C C 0.0033 0.0016 'INTERNATIONAL TABLES VOL C TABLES 4.2.6.8 AND 6.1.1.4'
H H 0.0000 0.0000 'INTERNATIONAL TABLES VOL C TABLES 4.2.6.8 AND 6.1.1.4'
O O 0.0106 0.0060 'INTERNATIONAL TABLES VOL C TABLES 4.2.6.8 AND 6.1.1.4'
S S 0.1246 0.1234 'INTERNATIONAL TABLES VOL C TABLES 4.2.6.8 AND 6.1.1.4'
CL CL 0.1484 0.1585 'INTERNATIONAL TABLES VOL C TABLES 4.2.6.8 AND 6.1.1.4'
K K 0.2009 0.2494 'INTERNATIONAL TABLES VOL C TABLES 4.2.6.8 AND 6.1.1.4'
FE FE 0.3463 0.8444 'INTERNATIONAL TABLES VOL C TABLES 4.2.6.8 AND 6.1.1.4'

loop_
_geom_angle_atom_site_label_1
_geom_angle_atom_site_label_2
_geom_angle_atom_site_label_3
_geom_angle
S1 Fe1 Cl1 115.14(5)
S1 Fe1 S1 103.25(6)
S1 Fe1 S1 103.25(6)
Fe1 Fe1 Cl1 144.7
Fe1 Fe1 S1 52.54(4)
Fe1 Fe1 S1 100.12(5)
Fe1 Fe1 S1 52.54(4)
Fe1 Fe1 Fe1 60
Fe1 Fe1 Fe1 60
Fe1 S1 Fe1 74.92(8)
Fe1 S1 Fe1 74.92(8)
Cl2 Fe2 Cl2 109.5
Cl2 Fe2 Cl2 109.5
Cl2 Fe2 Cl2 109.471(1)
Cl2 Fe2 K1 180.0(2)
Cl2 Fe2 K1 70.5
Cl2 Fe2 K1 70.5
K1 Fe2 K1 109.5
K1 Fe2 K1 109.5
Fe2 Cl2 K1 74.30(6)
K1 Cl2 K1 112.96(5)
K1 Cl2 K1 112.96(5)
O1 K1 O1 115.7(1)
O1 K1 O1 115.7(1)
O1 K1 O2 148.6(2)
O1 K1 O2 57.6(3)
O1 K1 O2 58.3(3)
O2 K1 O2 109.7(1)
O2 K1 O2 109.7(1)
Cl2 K1 O1 76.7(2)
Cl2 K1 O1 91.7(2)
Cl2 K1 O1 135.6(2)
Cl2 K1 O2 130.9(2)
Cl2 K1 O2 75.2(2)
Cl2 K1 O2 114.2(2)
Cl2 K1 Cl2 59.8(1)
Cl2 K1 Cl2 59.8(1)
Fe2 K1 O1 102.1(2)
Fe2 K1 O1 102.1(2)
Fe2 K1 O2 109.3(2)
Fe2 K1 O2 109.3(2)
Fe2 K1 Cl2 35.17(6)
Fe2 K1 Cl2 35.17(6)
O1 C1 C4 110(1)
O2 C2 C3 109(1)
C1 O1 C3 116(1)
K1 O1 C1 115.8(8)
K1 O1 C3 118.4(9)
C2 O2 C4 115(1)
K1 O2 C4 106.1(7)
K1 O2 C2 108.4(7)
C2 C3 O1 109(1)

loop_
_geom_bond_atom_site_label_1
_geom_bond_atom_site_label_2
_geom_bond_distance
Fe1 Cl1 2.222(3)
Fe1 S1 2.294(2)
Fe1 Fe1 2.790(2)
Fe2 Cl2 2.260(4)
Fe2 K1 3.777(3)
Cl2 K1 3.699(3)
K1 O1 2.854(6)
K1 O2 2.925(7)
C1 C4 1.41(2)
C1 O1 1.43(2)
C2 C3 1.40(2)
C2 O2 1.44(2)
O1 C3 1.45(2)
O2 C4 1.44(2)
